data_1575431
loop_
_publ_author_name
'Usman, Rabia'
'Jiang, Zhouyu'
'Kuznetsov, Aleksey'
'Henidi, Hanan A.'
'Altamimi, Abeer A.'
'Bin-Jumah, May Nasser'
'Alghamdi, Mutaz'
'Khan, Arshad'

_publ_section_title
;
 Donor--acceptor architecture dictates emission properties: enhanced
 solid-state fluorescence in carbazole-based charge transfer cocrystals
;
_journal_issue 38
_journal_name_full CrystEngComm
_journal_page_first 6303
_journal_page_last 6313
_journal_paper_doi 10.1039/D5CE00619H
_journal_volume 27
_journal_year 2025
_chemical_formula_sum 'C40 H26 F2 N3'
_chemical_formula_weight 586.64
_space_group_crystal_system triclinic
_space_group_IT_number 2
_space_group_name_Hall '-P 1'
_space_group_name_H-M_alt 'P -1'
_atom_sites_solution_hydrogens geom
_audit_creation_method SHELXL-2014/7
_audit_update_record
;
2025-05-11 deposited with the CCDC.	2025-08-13 downloaded from the CCDC.
;
_cell_angle_alpha 73.799(2)
_cell_angle_beta 75.940(2)
_cell_angle_gamma 81.670(2)
_cell_formula_units_Z 2
_cell_length_a 8.7484(6)
_cell_length_b 13.5215(11)
_cell_length_c 13.7453(11)
_cell_measurement_reflns_used 5232
_cell_measurement_temperature 296(2)
_cell_measurement_theta_max 21.95
_cell_measurement_theta_min 2.50
_cell_volume 1509.4(2)
_computing_structure_refinement 'SHELXL-2014/7 (Sheldrick, 2014)'
_diffrn_ambient_temperature 296(2)
_diffrn_measured_fraction_theta_full 0.986
_diffrn_measured_fraction_theta_max 0.986
_diffrn_measurement_device_type ccd
_diffrn_radiation_type MoK\a
_diffrn_radiation_wavelength 0.71073
_diffrn_reflns_av_R_equivalents 0.0837
_diffrn_reflns_av_unetI/netI 0.0775
_diffrn_reflns_Laue_measured_fraction_full 0.986
_diffrn_reflns_Laue_measured_fraction_max 0.986
_diffrn_reflns_limit_h_max 10
_diffrn_reflns_limit_h_min -10
_diffrn_reflns_limit_k_max 16
_diffrn_reflns_limit_k_min -16
_diffrn_reflns_limit_l_max 16
_diffrn_reflns_limit_l_min -15
_diffrn_reflns_number 30429
_diffrn_reflns_point_group_measured_fraction_full 0.986
_diffrn_reflns_point_group_measured_fraction_max 0.986
_diffrn_reflns_theta_full 25.067
_diffrn_reflns_theta_max 25.067
_diffrn_reflns_theta_min 2.497
_exptl_absorpt_coefficient_mu 0.085
_exptl_absorpt_correction_type multi-scan
_exptl_absorpt_process_details sadabs
_exptl_crystal_colour colorless
_exptl_crystal_density_diffrn 1.291
_exptl_crystal_description block
_exptl_crystal_F_000 610
_exptl_crystal_size_max 0.120
_exptl_crystal_size_mid 0.100
_exptl_crystal_size_min 0.080
_exptl_transmission_factor_max 0.864
_exptl_transmission_factor_min 0.864
_refine_diff_density_max 0.213
_refine_diff_density_min -0.251
_refine_diff_density_rms 0.045
_refine_ls_extinction_method none
_refine_ls_goodness_of_fit_ref 1.041
_refine_ls_hydrogen_treatment constr
_refine_ls_matrix_type full
_refine_ls_number_parameters 406
_refine_ls_number_reflns 5297
_refine_ls_number_restraints 0
_refine_ls_restrained_S_all 1.041
_refine_ls_R_factor_all 0.1441
_refine_ls_R_factor_gt 0.0637
_refine_ls_shift/su_max 0.000
_refine_ls_shift/su_mean 0.000
_refine_ls_structure_factor_coef Fsqd
_refine_ls_weighting_details 'w=1/[\s^2^(Fo^2^)+(0.0595P)^2^+0.6100P] where P=(Fo^2^+2Fc^2^)/3'
_refine_ls_weighting_scheme calc
_refine_ls_wR_factor_gt 0.1269
_refine_ls_wR_factor_ref 0.1640
_reflns_Friedel_coverage 0.000
_reflns_number_gt 2884
_reflns_number_total 5297
_reflns_threshold_expression 'I > 2\s(I)'
_cod_data_source_file d5ce00619h2.cif
_cod_data_source_block 1_a
_cod_depositor_comments 'Adding full bibliography for 1575431--1575432.cif.'
_cod_database_code 1575431
_shelx_shelxl_version_number 2014/7
_shelx_space_group_comment
;
The symmetry employed for this shelxl refinement is uniquely defined
by the following loop, which should always be used as a source of
symmetry information in preference to the above space-group names.
They are only intended as comments.
;
_shelx_estimated_absorpt_t_min 0.990
_shelx_estimated_absorpt_t_max 0.993

loop_
_space_group_symop_operation_xyz
'x, y, z'
'-x, -y, -z'

loop_
_atom_site_label
_atom_site_type_symbol
_atom_site_fract_x
_atom_site_fract_y
_atom_site_fract_z
_atom_site_U_iso_or_equiv
_atom_site_adp_type
_atom_site_occupancy
_atom_site_site_symmetry_order
_atom_site_calc_flag
_atom_site_refinement_flags_posn
_atom_site_refinement_flags_adp
_atom_site_refinement_flags_occupancy
_atom_site_disorder_assembly
_atom_site_disorder_group
C1 C 0.4538(3) 0.1276(2) 0.1815(2) 0.0469(7) Uani 1 1 d . . . . .
C2 C 0.4550(3) 0.0512(2) 0.1325(2) 0.0546(8) Uani 1 1 d . . . . .
H2 H 0.3621 0.0388 0.1180 0.066 Uiso 1 1 calc R U . . .
C3 C 0.5944(4) -0.0068(3) 0.1048(2) 0.0656(9) Uani 1 1 d . . . . .
H3 H 0.5946 -0.0597 0.0737 0.079 Uiso 1 1 calc R U . . .
C4 C 0.7328(4) 0.0134(3) 0.1234(2) 0.0671(9) Uani 1 1 d . . . . .
H4 H 0.8267 -0.0249 0.1037 0.081 Uiso 1 1 calc R U . . .
C5 C 0.7323(4) 0.0904(3) 0.1711(2) 0.0649(9) Uani 1 1 d . . . . .
H5 H 0.8262 0.1045 0.1828 0.078 Uiso 1 1 calc R U . . .
C6 C 0.5923(3) 0.1468(2) 0.2018(2) 0.0569(8) Uani 1 1 d . . . . .
H6 H 0.5916 0.1974 0.2359 0.068 Uiso 1 1 calc R U . . .
C7 C 0.1685(3) 0.1442(2) 0.2728(2) 0.0467(7) Uani 1 1 d . . . . .
C8 C 0.1328(3) 0.0424(2) 0.3110(2) 0.0574(8) Uani 1 1 d . . . . .
H8 H 0.2058 -0.0112 0.2953 0.069 Uiso 1 1 calc R U . . .
C9 C -0.0153(4) 0.0229(3) 0.3735(2) 0.0669(9) Uani 1 1 d . . . . .
H9 H -0.0418 -0.0450 0.4008 0.080 Uiso 1 1 calc R U . . .
C10 C -0.1250(4) 0.1028(3) 0.3961(3) 0.0694(9) Uani 1 1 d . . . . .
H10 H -0.2242 0.0877 0.4375 0.083 Uiso 1 1 calc R U . . .
C11 C -0.0893(3) 0.2031(3) 0.3586(2) 0.0626(9) Uani 1 1 d . . . . .
H11 H -0.1634 0.2562 0.3742 0.075 Uiso 1 1 calc R U . . .
C12 C 0.0591(3) 0.2253(2) 0.2965(2) 0.0482(7) Uani 1 1 d . . . . .
C13 C 0.1359(3) 0.3193(2) 0.2483(2) 0.0495(7) Uani 1 1 d . . . . .
C14 C 0.2887(3) 0.2925(2) 0.1968(2) 0.0463(7) Uani 1 1 d . . . . .
C15 C 0.3920(3) 0.3676(2) 0.1408(2) 0.0561(8) Uani 1 1 d . . . . .
H15 H 0.4920 0.3499 0.1046 0.067 Uiso 1 1 calc R U . . .
C16 C 0.3416(4) 0.4692(3) 0.1407(3) 0.0650(9) Uani 1 1 d . . . . .
H16 H 0.4092 0.5205 0.1039 0.078 Uiso 1 1 calc R U . . .
C17 C 0.1919(4) 0.4965(3) 0.1943(3) 0.0677(9) Uani 1 1 d . . . . .
H17 H 0.1616 0.5654 0.1941 0.081 Uiso 1 1 calc R U . . .
C18 C 0.0886(4) 0.4225(2) 0.2476(2) 0.0601(8) Uani 1 1 d . . . . .
H18 H -0.0117 0.4409 0.2827 0.072 Uiso 1 1 calc R U . . .
C19 C 0.7333(3) 0.2637(2) 0.6772(2) 0.0496(7) Uani 1 1 d . . . . .
C20 C 0.6383(4) 0.2484(2) 0.7750(3) 0.0642(9) Uani 1 1 d . . . . .
H20 H 0.5293 0.2621 0.7835 0.077 Uiso 1 1 calc R U . . .
C21 C 0.7067(5) 0.2122(3) 0.8609(3) 0.0783(10) Uani 1 1 d . . . . .
H21 H 0.6432 0.2010 0.9273 0.094 Uiso 1 1 calc R U . . .
C22 C 0.8677(5) 0.1931(3) 0.8480(3) 0.0807(11) Uani 1 1 d . . . . .
H22 H 0.9131 0.1688 0.9058 0.097 Uiso 1 1 calc R U . . .
C23 C 0.9612(4) 0.2094(3) 0.7514(3) 0.0809(11) Uani 1 1 d . . . . .
H23 H 1.0704 0.1970 0.7433 0.097 Uiso 1 1 calc R U . . .
C24 C 0.8949(4) 0.2442(2) 0.6653(3) 0.0624(9) Uani 1 1 d . . . . .
H24 H 0.9593 0.2546 0.5992 0.075 Uiso 1 1 calc R U . . .
C25 C 0.6946(3) 0.3918(2) 0.5119(2) 0.0481(7) Uani 1 1 d . . . . .
C26 C 0.7894(3) 0.4680(2) 0.5063(2) 0.0572(8) Uani 1 1 d . . . . .
H26 H 0.8464 0.4620 0.5570 0.069 Uiso 1 1 calc R U . . .
C27 C 0.7954(4) 0.5529(2) 0.4225(3) 0.0629(9) Uani 1 1 d . . . . .
H27 H 0.8581 0.6052 0.4163 0.075 Uiso 1 1 calc R U . . .
C28 C 0.7102(4) 0.5622(3) 0.3471(3) 0.0672(9) Uani 1 1 d . . . . .
H28 H 0.7179 0.6202 0.2912 0.081 Uiso 1 1 calc R U . . .
C29 C 0.6148(4) 0.4876(3) 0.3534(2) 0.0601(9) Uani 1 1 d . . . . .
H29 H 0.5570 0.4950 0.3029 0.072 Uiso 1 1 calc R U . . .
C30 C 0.6060(3) 0.4002(2) 0.4374(2) 0.0476(7) Uani 1 1 d . . . . .
C31 C 0.5191(3) 0.3105(2) 0.4695(2) 0.0490(7) Uani 1 1 d . . . . .
C32 C 0.4116(4) 0.2758(3) 0.4294(2) 0.0655(9) Uani 1 1 d . . . . .
H32 H 0.3832 0.3148 0.3681 0.079 Uiso 1 1 calc R U . . .
C33 C 0.3477(4) 0.1838(3) 0.4806(3) 0.0777(10) Uani 1 1 d . . . . .
H33 H 0.2758 0.1605 0.4538 0.093 Uiso 1 1 calc R U . . .
C34 C 0.3896(4) 0.1250(3) 0.5721(3) 0.0755(10) Uani 1 1 d . . . . .
H34 H 0.3462 0.0623 0.6051 0.091 Uiso 1 1 calc R U . . .
C35 C 0.4939(3) 0.1574(2) 0.6150(2) 0.0601(8) Uani 1 1 d . . . . .
H35 H 0.5207 0.1182 0.6767 0.072 Uiso 1 1 calc R U . . .
C36 C 0.5571(3) 0.2503(2) 0.5631(2) 0.0471(7) Uani 1 1 d . . . . .
C37 C 0.8504(4) 0.5172(4) 0.0508(3) 0.0700(10) Uani 1 1 d . . . . .
C38 C 0.9103(5) 0.4197(3) 0.0480(3) 0.0741(10) Uani 1 1 d . . . . .
C39 C 1.0607(5) 0.4001(3) -0.0027(3) 0.0694(10) Uani 1 1 d . . . . .
C40 C 1.1185(6) 0.2966(4) -0.0047(4) 0.1229(18) Uani 1 1 d . . . . .
F1 F 0.8167(3) 0.3431(2) 0.0960(2) 0.1433(11) Uani 1 1 d . . . . .
F2 F 0.7028(2) 0.5364(2) 0.10039(17) 0.1273(10) Uani 1 1 d . . . . .
N1 N 0.3092(3) 0.18573(18) 0.21191(17) 0.0477(6) Uani 1 1 d . . . . .
N2 N 0.6649(3) 0.30020(17) 0.58836(18) 0.0502(6) Uani 1 1 d . . . . .
N3 N 1.1676(7) 0.2155(4) -0.0093(5) 0.196(3) Uani 1 1 d . . . . .

loop_
_atom_site_aniso_label
_atom_site_aniso_U_11
_atom_site_aniso_U_22
_atom_site_aniso_U_33
_atom_site_aniso_U_23
_atom_site_aniso_U_13
_atom_site_aniso_U_12
C1 0.0443(17) 0.0492(18) 0.0435(17) -0.0125(14) -0.0076(13) 0.0067(14)
C2 0.0571(19) 0.0566(19) 0.0475(18) -0.0171(16) -0.0093(15) 0.0083(16)
C3 0.079(2) 0.060(2) 0.051(2) -0.0160(16) -0.0077(18) 0.0108(19)
C4 0.064(2) 0.066(2) 0.057(2) -0.0125(18) -0.0072(17) 0.0240(18)
C5 0.0475(19) 0.076(2) 0.065(2) -0.0120(19) -0.0151(16) 0.0088(17)
C6 0.0477(18) 0.065(2) 0.060(2) -0.0204(17) -0.0138(15) 0.0046(16)
C7 0.0409(16) 0.056(2) 0.0460(17) -0.0165(15) -0.0126(14) 0.0002(15)
C8 0.0535(19) 0.055(2) 0.064(2) -0.0170(17) -0.0135(16) -0.0003(16)
C9 0.060(2) 0.069(2) 0.071(2) -0.0155(19) -0.0084(18) -0.0146(19)
C10 0.052(2) 0.087(3) 0.069(2) -0.025(2) -0.0008(17) -0.013(2)
C11 0.0447(18) 0.079(3) 0.067(2) -0.0318(19) -0.0067(16) 0.0039(17)
C12 0.0431(17) 0.057(2) 0.0504(18) -0.0232(15) -0.0141(14) 0.0031(15)
C13 0.0454(17) 0.057(2) 0.0528(18) -0.0243(16) -0.0183(14) 0.0072(15)
C14 0.0426(16) 0.0515(19) 0.0489(18) -0.0165(15) -0.0176(14) 0.0040(15)
C15 0.0490(17) 0.059(2) 0.060(2) -0.0134(16) -0.0162(15) 0.0013(16)
C16 0.067(2) 0.054(2) 0.076(2) -0.0097(18) -0.0261(19) -0.0055(17)
C17 0.075(2) 0.053(2) 0.085(3) -0.0244(19) -0.036(2) 0.0095(19)
C18 0.0546(19) 0.064(2) 0.069(2) -0.0296(18) -0.0215(17) 0.0118(18)
C19 0.0542(18) 0.0418(17) 0.055(2) -0.0064(14) -0.0209(16) -0.0057(14)
C20 0.066(2) 0.069(2) 0.059(2) -0.0091(18) -0.0231(19) -0.0082(17)
C21 0.100(3) 0.078(3) 0.057(2) -0.0026(19) -0.028(2) -0.018(2)
C22 0.100(3) 0.067(2) 0.086(3) 0.002(2) -0.059(3) -0.016(2)
C23 0.069(2) 0.069(2) 0.103(3) 0.001(2) -0.045(2) -0.0028(19)
C24 0.0538(19) 0.054(2) 0.077(2) -0.0054(17) -0.0243(18) -0.0014(16)
C25 0.0465(16) 0.0444(18) 0.0494(18) -0.0105(15) -0.0094(14) 0.0048(14)
C26 0.0523(18) 0.053(2) 0.064(2) -0.0110(17) -0.0135(16) -0.0010(16)
C27 0.0533(19) 0.049(2) 0.075(2) -0.0122(18) 0.0010(18) -0.0024(15)
C28 0.061(2) 0.061(2) 0.057(2) 0.0012(17) 0.0016(18) 0.0087(18)
C29 0.0547(19) 0.069(2) 0.0455(19) -0.0079(17) -0.0077(15) 0.0105(18)
C30 0.0423(16) 0.0527(19) 0.0430(17) -0.0137(15) -0.0047(14) 0.0067(14)
C31 0.0430(16) 0.063(2) 0.0415(17) -0.0182(15) -0.0075(14) 0.0017(15)
C32 0.060(2) 0.091(3) 0.0485(19) -0.0221(19) -0.0157(16) -0.0030(19)
C33 0.071(2) 0.106(3) 0.070(2) -0.028(2) -0.023(2) -0.027(2)
C34 0.076(2) 0.081(3) 0.074(3) -0.015(2) -0.018(2) -0.029(2)
C35 0.0576(19) 0.065(2) 0.060(2) -0.0096(17) -0.0201(16) -0.0117(17)
C36 0.0410(15) 0.0515(19) 0.0503(18) -0.0153(15) -0.0110(14) -0.0021(14)
C37 0.0402(19) 0.113(3) 0.057(2) -0.024(2) -0.0123(16) 0.000(2)
C38 0.072(3) 0.070(3) 0.079(3) 0.005(2) -0.031(2) -0.025(2)
C39 0.068(2) 0.073(3) 0.081(3) -0.029(2) -0.043(2) 0.016(2)
C40 0.150(4) 0.105(4) 0.160(5) -0.070(3) -0.112(4) 0.050(3)
F1 0.126(2) 0.128(2) 0.164(3) 0.0319(19) -0.0550(18) -0.0676(18)
F2 0.0559(13) 0.229(3) 0.0874(16) -0.0469(18) -0.0043(12) 0.0143(15)
N1 0.0422(14) 0.0481(15) 0.0531(15) -0.0189(12) -0.0088(11) 0.0051(12)
N2 0.0516(14) 0.0489(15) 0.0506(15) -0.0036(13) -0.0217(12) -0.0049(12)
N3 0.262(6) 0.135(4) 0.274(7) -0.127(4) -0.195(6) 0.102(4)

loop_
_atom_type_symbol
_atom_type_description
_atom_type_scat_dispersion_real
_atom_type_scat_dispersion_imag
_atom_type_scat_source
C C 0.0033 0.0016 'International Tables Vol C Tables 4.2.6.8 and 6.1.1.4'
H H 0.0000 0.0000 'International Tables Vol C Tables 4.2.6.8 and 6.1.1.4'
N N 0.0061 0.0033 'International Tables Vol C Tables 4.2.6.8 and 6.1.1.4'
F F 0.0171 0.0103 'International Tables Vol C Tables 4.2.6.8 and 6.1.1.4'

loop_
_geom_angle_atom_site_label_1
_geom_angle_atom_site_label_2
_geom_angle_atom_site_label_3
_geom_angle
_geom_angle_site_symmetry_1
_geom_angle_site_symmetry_3
_geom_angle_publ_flag
C2 C1 C6 119.9(3) . . ?
C2 C1 N1 119.8(3) . . ?
C6 C1 N1 120.3(3) . . ?
C1 C2 C3 119.9(3) . . ?
C1 C2 H2 120.0 . . ?
C3 C2 H2 120.0 . . ?
C4 C3 C2 120.1(3) . . ?
C4 C3 H3 119.9 . . ?
C2 C3 H3 119.9 . . ?
C5 C4 C3 120.0(3) . . ?
C5 C4 H4 120.0 . . ?
C3 C4 H4 120.0 . . ?
C4 C5 C6 120.2(3) . . ?
C4 C5 H5 119.9 . . ?
C6 C5 H5 119.9 . . ?
C1 C6 C5 119.7(3) . . ?
C1 C6 H6 120.1 . . ?
C5 C6 H6 120.1 . . ?
C8 C7 C12 121.4(3) . . ?
C8 C7 N1 129.9(3) . . ?
C12 C7 N1 108.7(2) . . ?
C7 C8 C9 117.7(3) . . ?
C7 C8 H8 121.2 . . ?
C9 C8 H8 121.2 . . ?
C8 C9 C10 121.3(3) . . ?
C8 C9 H9 119.4 . . ?
C10 C9 H9 119.4 . . ?
C11 C10 C9 120.9(3) . . ?
C11 C10 H10 119.5 . . ?
C9 C10 H10 119.5 . . ?
C10 C11 C12 119.3(3) . . ?
C10 C11 H11 120.4 . . ?
C12 C11 H11 120.4 . . ?
C11 C12 C7 119.4(3) . . ?
C11 C12 C13 133.7(3) . . ?
C7 C12 C13 106.9(2) . . ?
C18 C13 C14 119.6(3) . . ?
C18 C13 C12 132.9(3) . . ?
C14 C13 C12 107.4(2) . . ?
C15 C14 N1 130.1(3) . . ?
C15 C14 C13 121.1(3) . . ?
N1 C14 C13 108.8(2) . . ?
C16 C15 C14 118.0(3) . . ?
C16 C15 H15 121.0 . . ?
C14 C15 H15 121.0 . . ?
C15 C16 C17 121.5(3) . . ?
C15 C16 H16 119.3 . . ?
C17 C16 H16 119.3 . . ?
C18 C17 C16 120.5(3) . . ?
C18 C17 H17 119.8 . . ?
C16 C17 H17 119.8 . . ?
C17 C18 C13 119.3(3) . . ?
C17 C18 H18 120.3 . . ?
C13 C18 H18 120.3 . . ?
C20 C19 C24 119.9(3) . . ?
C20 C19 N2 120.1(3) . . ?
C24 C19 N2 120.0(3) . . ?
C19 C20 C21 119.4(3) . . ?
C19 C20 H20 120.3 . . ?
C21 C20 H20 120.3 . . ?
C22 C21 C20 120.1(3) . . ?
C22 C21 H21 120.0 . . ?
C20 C21 H21 120.0 . . ?
C23 C22 C21 120.4(3) . . ?
C23 C22 H22 119.8 . . ?
C21 C22 H22 119.8 . . ?
C22 C23 C24 120.2(3) . . ?
C22 C23 H23 119.9 . . ?
C24 C23 H23 119.9 . . ?
C19 C24 C23 120.0(3) . . ?
C19 C24 H24 120.0 . . ?
C23 C24 H24 120.0 . . ?
C26 C25 N2 128.9(3) . . ?
C26 C25 C30 122.3(3) . . ?
N2 C25 C30 108.7(2) . . ?
C27 C26 C25 117.0(3) . . ?
C27 C26 H26 121.5 . . ?
C25 C26 H26 121.5 . . ?
C26 C27 C28 121.6(3) . . ?
C26 C27 H27 119.2 . . ?
C28 C27 H27 119.2 . . ?
C29 C28 C27 121.3(3) . . ?
C29 C28 H28 119.3 . . ?
C27 C28 H28 119.3 . . ?
C28 C29 C30 118.7(3) . . ?
C28 C29 H29 120.6 . . ?
C30 C29 H29 120.6 . . ?
C25 C30 C29 119.0(3) . . ?
C25 C30 C31 107.2(2) . . ?
C29 C30 C31 133.9(3) . . ?
C32 C31 C36 118.5(3) . . ?
C32 C31 C30 134.2(3) . . ?
C36 C31 C30 107.2(2) . . ?
C33 C32 C31 119.7(3) . . ?
C33 C32 H32 120.2 . . ?
C31 C32 H32 120.2 . . ?
C32 C33 C34 120.5(3) . . ?
C32 C33 H33 119.7 . . ?
C34 C33 H33 119.7 . . ?
C35 C34 C33 121.6(3) . . ?
C35 C34 H34 119.2 . . ?
C33 C34 H34 119.2 . . ?
C34 C35 C36 117.5(3) . . ?
C34 C35 H35 121.3 . . ?
C36 C35 H35 121.3 . . ?
C35 C36 N2 129.3(3) . . ?
C35 C36 C31 122.2(3) . . ?
N2 C36 C31 108.4(2) . . ?
F2 C37 C38 121.2(4) . . ?
F2 C37 C39 117.5(4) . 2_765 ?
C38 C37 C39 121.3(3) . 2_765 ?
F1 C38 C37 118.1(4) . . ?
F1 C38 C39 120.7(4) . . ?
C37 C38 C39 121.2(3) . . ?
C38 C39 C37 117.5(3) . 2_765 ?
C38 C39 C40 119.4(4) . . ?
C37 C39 C40 123.1(4) 2_765 . ?
N3 C40 C39 177.7(7) . . ?
C14 N1 C7 108.3(2) . . ?
C14 N1 C1 125.7(2) . . ?
C7 N1 C1 125.6(2) . . ?
C25 N2 C36 108.4(2) . . ?
C25 N2 C19 125.8(2) . . ?
C36 N2 C19 125.8(2) . . ?

loop_
_geom_bond_atom_site_label_1
_geom_bond_atom_site_label_2
_geom_bond_distance
_geom_bond_site_symmetry_2
_geom_bond_publ_flag
C1 C2 1.380(4) . ?
C1 C6 1.382(4) . ?
C1 N1 1.425(3) . ?
C2 C3 1.383(4) . ?
C2 H2 0.9300 . ?
C3 C4 1.375(4) . ?
C3 H3 0.9300 . ?
C4 C5 1.374(4) . ?
C4 H4 0.9300 . ?
C5 C6 1.385(4) . ?
C5 H5 0.9300 . ?
C6 H6 0.9300 . ?
C7 C8 1.382(4) . ?
C7 C12 1.403(4) . ?
C7 N1 1.403(3) . ?
C8 C9 1.385(4) . ?
C8 H8 0.9300 . ?
C9 C10 1.388(4) . ?
C9 H9 0.9300 . ?
C10 C11 1.363(4) . ?
C10 H10 0.9300 . ?
C11 C12 1.391(4) . ?
C11 H11 0.9300 . ?
C12 C13 1.437(4) . ?
C13 C18 1.395(4) . ?
C13 C14 1.401(4) . ?
C14 C15 1.390(4) . ?
C14 N1 1.391(3) . ?
C15 C16 1.380(4) . ?
C15 H15 0.9300 . ?
C16 C17 1.393(4) . ?
C16 H16 0.9300 . ?
C17 C18 1.373(4) . ?
C17 H17 0.9300 . ?
C18 H18 0.9300 . ?
C19 C20 1.376(4) . ?
C19 C24 1.378(4) . ?
C19 N2 1.423(3) . ?
C20 C21 1.389(4) . ?
C20 H20 0.9300 . ?
C21 C22 1.372(5) . ?
C21 H21 0.9300 . ?
C22 C23 1.357(5) . ?
C22 H22 0.9300 . ?
C23 C24 1.380(4) . ?
C23 H23 0.9300 . ?
C24 H24 0.9300 . ?
C25 C26 1.389(4) . ?
C25 N2 1.393(3) . ?
C25 C30 1.399(4) . ?
C26 C27 1.378(4) . ?
C26 H26 0.9300 . ?
C27 C28 1.385(4) . ?
C27 H27 0.9300 . ?
C28 C29 1.372(4) . ?
C28 H28 0.9300 . ?
C29 C30 1.399(4) . ?
C29 H29 0.9300 . ?
C30 C31 1.431(4) . ?
C31 C32 1.390(4) . ?
C31 C36 1.405(4) . ?
C32 C33 1.370(5) . ?
C32 H32 0.9300 . ?
C33 C34 1.389(5) . ?
C33 H33 0.9300 . ?
C34 C35 1.377(4) . ?
C34 H34 0.9300 . ?
C35 C36 1.379(4) . ?
C35 H35 0.9300 . ?
C36 N2 1.393(3) . ?
C37 F2 1.331(3) . ?
C37 C38 1.354(5) . ?
C37 C39 1.372(5) 2_765 ?
C38 F1 1.334(4) . ?
C38 C39 1.358(5) . ?
C39 C37 1.372(5) 2_765 ?
C39 C40 1.423(6) . ?
C40 N3 1.132(5) . ?

loop_
_geom_torsion_atom_site_label_1
_geom_torsion_atom_site_label_2
_geom_torsion_atom_site_label_3
_geom_torsion_atom_site_label_4
_geom_torsion
_geom_torsion_site_symmetry_1
_geom_torsion_site_symmetry_2
_geom_torsion_site_symmetry_3
_geom_torsion_site_symmetry_4
_geom_torsion_publ_flag
C6 C1 C2 C3 0.8(4) . . . . ?
N1 C1 C2 C3 -178.6(3) . . . . ?
C1 C2 C3 C4 -1.9(4) . . . . ?
C2 C3 C4 C5 1.1(5) . . . . ?
C3 C4 C5 C6 0.8(5) . . . . ?
C2 C1 C6 C5 1.1(4) . . . . ?
N1 C1 C6 C5 -179.5(3) . . . . ?
C4 C5 C6 C1 -1.9(5) . . . . ?
C12 C7 C8 C9 0.2(4) . . . . ?
N1 C7 C8 C9 177.3(3) . . . . ?
C7 C8 C9 C10 0.7(5) . . . . ?
C8 C9 C10 C11 -0.9(5) . . . . ?
C9 C10 C11 C12 0.2(5) . . . . ?
C10 C11 C12 C7 0.7(4) . . . . ?
C10 C11 C12 C13 -177.4(3) . . . . ?
C8 C7 C12 C11 -0.9(4) . . . . ?
N1 C7 C12 C11 -178.6(2) . . . . ?
C8 C7 C12 C13 177.7(3) . . . . ?
N1 C7 C12 C13 0.0(3) . . . . ?
C11 C12 C13 C18 0.7(5) . . . . ?
C7 C12 C13 C18 -177.6(3) . . . . ?
C11 C12 C13 C14 178.5(3) . . . . ?
C7 C12 C13 C14 0.2(3) . . . . ?
C18 C13 C14 C15 -3.0(4) . . . . ?
C12 C13 C14 C15 178.9(2) . . . . ?
C18 C13 C14 N1 177.8(2) . . . . ?
C12 C13 C14 N1 -0.4(3) . . . . ?
N1 C14 C15 C16 -178.6(3) . . . . ?
C13 C14 C15 C16 2.4(4) . . . . ?
C14 C15 C16 C17 -0.2(4) . . . . ?
C15 C16 C17 C18 -1.3(5) . . . . ?
C16 C17 C18 C13 0.7(5) . . . . ?
C14 C13 C18 C17 1.4(4) . . . . ?
C12 C13 C18 C17 179.0(3) . . . . ?
C24 C19 C20 C21 -0.7(5) . . . . ?
N2 C19 C20 C21 179.7(3) . . . . ?
C19 C20 C21 C22 0.7(5) . . . . ?
C20 C21 C22 C23 0.1(6) . . . . ?
C21 C22 C23 C24 -0.8(6) . . . . ?
C20 C19 C24 C23 0.1(4) . . . . ?
N2 C19 C24 C23 179.6(3) . . . . ?
C22 C23 C24 C19 0.7(5) . . . . ?
N2 C25 C26 C27 -178.6(3) . . . . ?
C30 C25 C26 C27 -1.1(4) . . . . ?
C25 C26 C27 C28 0.2(4) . . . . ?
C26 C27 C28 C29 0.7(5) . . . . ?
C27 C28 C29 C30 -0.8(4) . . . . ?
C26 C25 C30 C29 1.0(4) . . . . ?
N2 C25 C30 C29 178.9(2) . . . . ?
C26 C25 C30 C31 -177.9(2) . . . . ?
N2 C25 C30 C31 0.0(3) . . . . ?
C28 C29 C30 C25 0.0(4) . . . . ?
C28 C29 C30 C31 178.5(3) . . . . ?
C25 C30 C31 C32 179.2(3) . . . . ?
C29 C30 C31 C32 0.6(5) . . . . ?
C25 C30 C31 C36 0.3(3) . . . . ?
C29 C30 C31 C36 -178.4(3) . . . . ?
C36 C31 C32 C33 -1.1(4) . . . . ?
C30 C31 C32 C33 -179.9(3) . . . . ?
C31 C32 C33 C34 0.0(5) . . . . ?
C32 C33 C34 C35 1.0(5) . . . . ?
C33 C34 C35 C36 -0.7(5) . . . . ?
C34 C35 C36 N2 -179.4(3) . . . . ?
C34 C35 C36 C31 -0.4(4) . . . . ?
C32 C31 C36 C35 1.3(4) . . . . ?
C30 C31 C36 C35 -179.5(3) . . . . ?
C32 C31 C36 N2 -179.6(2) . . . . ?
C30 C31 C36 N2 -0.4(3) . . . . ?
F2 C37 C38 F1 0.4(5) . . . . ?
C39 C37 C38 F1 -179.6(3) 2_765 . . . ?
F2 C37 C38 C39 179.9(3) . . . . ?
C39 C37 C38 C39 -0.2(6) 2_765 . . . ?
F1 C38 C39 C37 179.6(3) . . . 2_765 ?
C37 C38 C39 C37 0.1(6) . . . 2_765 ?
F1 C38 C39 C40 0.1(5) . . . . ?
C37 C38 C39 C40 -179.4(3) . . . . ?
C15 C14 N1 C7 -178.8(3) . . . . ?
C13 C14 N1 C7 0.4(3) . . . . ?
C15 C14 N1 C1 8.1(4) . . . . ?
C13 C14 N1 C1 -172.7(2) . . . . ?
C8 C7 N1 C14 -177.7(3) . . . . ?
C12 C7 N1 C14 -0.2(3) . . . . ?
C8 C7 N1 C1 -4.6(4) . . . . ?
C12 C7 N1 C1 172.9(2) . . . . ?
C2 C1 N1 C14 -134.6(3) . . . . ?
C6 C1 N1 C14 46.0(4) . . . . ?
C2 C1 N1 C7 53.4(4) . . . . ?
C6 C1 N1 C7 -126.0(3) . . . . ?
C26 C25 N2 C36 177.5(3) . . . . ?
C30 C25 N2 C36 -0.3(3) . . . . ?
C26 C25 N2 C19 -2.6(5) . . . . ?
C30 C25 N2 C19 179.7(2) . . . . ?
C35 C36 N2 C25 179.5(3) . . . . ?
C31 C36 N2 C25 0.4(3) . . . . ?
C35 C36 N2 C19 -0.5(5) . . . . ?
C31 C36 N2 C19 -179.5(2) . . . . ?
C20 C19 N2 C25 119.3(3) . . . . ?
C24 C19 N2 C25 -60.3(4) . . . . ?
C20 C19 N2 C36 -60.8(4) . . . . ?
C24 C19 N2 C36 119.6(3) . . . . ?
